data_7017927
loop_
_publ_author_name
'Zhang, Xiu-Mei'
'Wang, Yan-Qin'
'Li, Xiu-Bing'
'Gao, En-Qing'

_publ_section_title
;
 Manganese(ii) coordination polymers with mixed azide and pyridylbenzoate
 N-oxide ligands: structures and magnetism.
;
_journal_issue 7
_journal_name_full 'Dalton transactions (Cambridge, England : 2003)'
_journal_page_first 2026
_journal_page_last 2033
_journal_paper_doi 10.1039/c1dt11692d
_journal_volume 41
_journal_year 2012
_chemical_formula_sum 'C60 H60 Mn4 N14 O25'
_chemical_formula_weight 1596.98
_chemical_name_systematic
;
?
;
_space_group_IT_number 41
_symmetry_cell_setting orthorhombic
_symmetry_space_group_name_Hall 'A 2 -2ab'
_symmetry_space_group_name_H-M 'A b a 2'
_atom_sites_solution_hydrogens geom
_atom_sites_solution_primary direct
_atom_sites_solution_secondary difmap
_audit_creation_method SHELXL-97
_cell_angle_alpha 90.00
_cell_angle_beta 90.00
_cell_angle_gamma 90.00
_cell_formula_units_Z 4
_cell_length_a 11.5115(5)
_cell_length_b 21.5421(10)
_cell_length_c 26.6893(10)
_cell_measurement_temperature 293(2)
_cell_volume 6618.5(5)
_computing_cell_refinement 'Bruker SMART'
_computing_data_collection 'Bruker SMART'
_computing_data_reduction 'Bruker SAINT'
_computing_molecular_graphics 'Bruker SHELXTL'
_computing_publication_material 'Bruker SHELXTL'
_computing_structure_refinement 'Bruker SHELXTL'
_computing_structure_solution 'Bruker SHELXTL'
_diffrn_ambient_temperature 293(2)
_diffrn_measured_fraction_theta_full 0.999
_diffrn_measured_fraction_theta_max 0.999
_diffrn_measurement_device_type 'CCD area detector'
_diffrn_measurement_method 'phi and omega scans'
_diffrn_radiation_monochromator graphite
_diffrn_radiation_source 'fine-focus sealed tube'
_diffrn_radiation_type MoK\a
_diffrn_radiation_wavelength 0.71073
_diffrn_reflns_av_R_equivalents 0.0490
_diffrn_reflns_av_sigmaI/netI 0.0356
_diffrn_reflns_limit_h_max 13
_diffrn_reflns_limit_h_min -14
_diffrn_reflns_limit_k_max 26
_diffrn_reflns_limit_k_min -26
_diffrn_reflns_limit_l_max 32
_diffrn_reflns_limit_l_min -32
_diffrn_reflns_number 39816
_diffrn_reflns_theta_full 26.01
_diffrn_reflns_theta_max 26.01
_diffrn_reflns_theta_min 1.89
_diffrn_standards_decay_% 2.5
_exptl_absorpt_coefficient_mu 0.840
_exptl_absorpt_correction_T_max 0.9207
_exptl_absorpt_correction_T_min 0.7868
_exptl_absorpt_correction_type multi-scan
_exptl_absorpt_process_details SADABS
_exptl_crystal_colour red
_exptl_crystal_density_diffrn 1.603
_exptl_crystal_density_method 'not measured'
_exptl_crystal_description block
_exptl_crystal_F_000 3272
_exptl_crystal_size_max 0.30
_exptl_crystal_size_mid 0.20
_exptl_crystal_size_min 0.10
_refine_diff_density_max 0.9297
_refine_diff_density_min -0.352
_refine_diff_density_rms 0.098
_refine_ls_abs_structure_details 'Flack H D (1983), Acta Cryst. A39, 876-881'
_refine_ls_abs_structure_Flack 0.26(4)
_refine_ls_extinction_method none
_refine_ls_goodness_of_fit_ref 1.040
_refine_ls_hydrogen_treatment mixed
_refine_ls_matrix_type full
_refine_ls_number_parameters 503
_refine_ls_number_reflns 6501
_refine_ls_number_restraints 31
_refine_ls_restrained_S_all 1.074
_refine_ls_R_factor_all 0.0794
_refine_ls_R_factor_gt 0.0594
_refine_ls_shift/su_max 0.000
_refine_ls_shift/su_mean 0.000
_refine_ls_structure_factor_coef Fsqd
_refine_ls_weighting_details 'calc w=1/[\s^2^(Fo^2^)+(0.1176P)^2^+12.8906P] where P=(Fo^2^+2Fc^2^)/3'
_refine_ls_weighting_scheme calc
_refine_ls_wR_factor_gt 0.1665
_refine_ls_wR_factor_ref 0.1878
_reflns_number_gt 5047
_reflns_number_total 6501
_reflns_threshold_expression >2sigma(I)
_cod_data_source_file c1dt11692d.txt
_cod_data_source_block 2
_cod_depositor_comments
;
The following automatic conversions were performed:

'_symmetry_cell_setting' value 'Orthorhombic' changed to
'orthorhombic' according to
/home/saulius/struct/CIF-dictionaries/cif_core.dic dictionary named
'cif_core.dic' version 2.4.1 from 2010-06-29.

Automatic conversion script
Id: cif_fix_values 1715 2011-07-08 13:25:40Z adriana 
;
_cod_original_sg_symbol_H-M 'Aba2 '
_cod_database_code 7017927

loop_
_symmetry_equiv_pos_as_xyz
'x, y, z'
'-x, -y, z'
'x+1/2, -y+1/2, z'
'-x+1/2, y+1/2, z'
'x, y+1/2, z+1/2'
'-x, -y+1/2, z+1/2'
'x+1/2, -y+1, z+1/2'
'-x+1/2, y+1, z+1/2'

loop_
_atom_site_label
_atom_site_type_symbol
_atom_site_fract_x
_atom_site_fract_y
_atom_site_fract_z
_atom_site_U_iso_or_equiv
_atom_site_adp_type
_atom_site_occupancy
_atom_site_symmetry_multiplicity
_atom_site_calc_flag
_atom_site_refinement_flags
_atom_site_disorder_assembly
_atom_site_disorder_group
Mn1 Mn 0.61817(7) 0.18389(3) 0.05276(3) 0.0354(2) Uani 1 1 d D . .
Mn2 Mn 0.87985(7) 0.06264(4) 0.05189(4) 0.0405(2) Uani 1 1 d . . .
C1 C 0.6803(7) 0.0846(3) -0.0604(2) 0.0571(18) Uani 1 1 d . . .
H1A H 0.6292 0.0604 -0.0417 0.068 Uiso 1 1 calc R . .
C2 C 0.6802(7) 0.0801(3) -0.1112(2) 0.0508(16) Uani 1 1 d . . .
H2A H 0.6287 0.0532 -0.1271 0.061 Uiso 1 1 calc R . .
C3 C 0.7579(5) 0.1160(2) -0.1398(2) 0.0364(13) Uani 1 1 d . . .
C4 C 0.8293(6) 0.1550(4) -0.1133(2) 0.0512(16) Uani 1 1 d . . .
H4A H 0.8819 0.1797 -0.1307 0.061 Uiso 1 1 calc R . .
C5 C 0.8256(6) 0.1587(3) -0.0620(2) 0.0510(16) Uani 1 1 d . . .
H5A H 0.8741 0.1862 -0.0452 0.061 Uiso 1 1 calc R . .
C6 C 0.7584(6) 0.1141(2) -0.1954(2) 0.0331(11) Uani 1 1 d . . .
C7 C 0.6717(6) 0.0844(3) -0.2226(2) 0.0463(15) Uani 1 1 d . . .
H7A H 0.6128 0.0635 -0.2057 0.056 Uiso 1 1 calc R . .
C8 C 0.6716(6) 0.0853(3) -0.2740(2) 0.0473(16) Uani 1 1 d . . .
H8A H 0.6129 0.0649 -0.2914 0.057 Uiso 1 1 calc R . .
C9 C 0.7576(5) 0.1160(2) -0.3005(2) 0.0351(12) Uani 1 1 d . . .
C10 C 0.8444(7) 0.1434(4) -0.2736(2) 0.0529(17) Uani 1 1 d . . .
H10A H 0.9048 0.1631 -0.2905 0.063 Uiso 1 1 calc R . .
C11 C 0.8443(6) 0.1426(3) -0.2219(2) 0.0522(17) Uani 1 1 d . . .
H11A H 0.9045 0.1621 -0.2047 0.063 Uiso 1 1 calc R . .
C12 C 0.7584(6) 0.1201(2) -0.3570(2) 0.0359(14) Uani 1 1 d . . .
C13 C 0.3855(6) 0.2068(3) 0.1585(2) 0.0445(14) Uani 1 1 d . . .
H13A H 0.3449 0.1794 0.1381 0.053 Uiso 1 1 calc R . .
C14 C 0.3661(5) 0.2070(3) 0.2097(2) 0.0402(13) Uani 1 1 d . . .
H14A H 0.3120 0.1797 0.2232 0.048 Uiso 1 1 calc R . .
C15 C 0.4255(5) 0.2470(2) 0.24124(19) 0.0329(11) Uani 1 1 d . . .
C16 C 0.5023(7) 0.2876(3) 0.2178(2) 0.0523(17) Uani 1 1 d . . .
H16A H 0.5434 0.3161 0.2371 0.063 Uiso 1 1 calc R . .
C17 C 0.5184(6) 0.2865(3) 0.1674(2) 0.0442(14) Uani 1 1 d . . .
H17A H 0.5696 0.3146 0.1528 0.053 Uiso 1 1 calc R . .
C18 C 0.4112(5) 0.2454(3) 0.29670(19) 0.0324(12) Uani 1 1 d . . .
C19 C 0.3349(6) 0.2036(3) 0.3186(2) 0.0462(15) Uani 1 1 d . . .
H19A H 0.2895 0.1778 0.2987 0.055 Uiso 1 1 calc R . .
C20 C 0.3266(6) 0.2005(3) 0.3700(2) 0.0504(16) Uani 1 1 d . . .
H20A H 0.2747 0.1725 0.3842 0.060 Uiso 1 1 calc R . .
C21 C 0.3925(5) 0.2374(3) 0.4012(2) 0.0367(12) Uani 1 1 d . . .
C22 C 0.4668(5) 0.2799(3) 0.3789(2) 0.0389(13) Uani 1 1 d . . .
H22A H 0.5103 0.3063 0.3991 0.047 Uiso 1 1 calc R . .
C23 C 0.4776(5) 0.2840(3) 0.3280(2) 0.0387(12) Uani 1 1 d . . .
H23A H 0.5291 0.3124 0.3140 0.046 Uiso 1 1 calc R . .
C24 C 0.3827(6) 0.2326(3) 0.4574(2) 0.0398(14) Uani 1 1 d . . .
C25 C 1.0000 0.0000 -0.0397(3) 0.042(2) Uani 1 2 d S . .
C26 C 1.0000 0.0000 -0.0959(3) 0.0315(16) Uani 1 2 d S . .
C27 C 0.9168(9) -0.0307(5) -0.1226(3) 0.061(4) Uani 1 1 d . . .
H27A H 0.8609 -0.0539 -0.1057 0.073 Uiso 1 1 calc R . .
C28 C 0.9146(7) -0.0279(5) -0.1738(3) 0.074(3) Uani 1 1 d . . .
H28A H 0.8525 -0.0457 -0.1909 0.089 Uiso 1 1 calc R . .
C29 C 1.0000 0.0000 -0.2003(2) 0.0320(18) Uani 1 2 d S . .
C30 C 1.0000 0.0000 -0.2566(3) 0.0320(16) Uani 1 2 d S . .
C31 C 0.9093(6) -0.0258(3) -0.2837(2) 0.0435(14) Uani 1 1 d . . .
H31A H 0.8472 -0.0436 -0.2666 0.052 Uiso 1 1 calc R . .
C32 C 0.9089(6) -0.0256(3) -0.3349(2) 0.0502(16) Uani 1 1 d . . .
H32A H 0.8469 -0.0429 -0.3524 0.060 Uiso 1 1 calc R . .
O1 O 0.7526(4) 0.12638(18) 0.01505(18) 0.0494(12) Uani 1 1 d . . .
O2 O 0.6742(5) 0.0988(3) -0.37908(16) 0.0715(16) Uani 1 1 d . . .
O3 O 0.8431(5) 0.1453(3) -0.37746(16) 0.0602(13) Uani 1 1 d . . .
O4 O 0.4788(4) 0.2452(2) 0.08896(14) 0.0402(9) Uani 1 1 d . . .
O5 O 0.3266(5) 0.1886(2) 0.47537(17) 0.0651(14) Uani 1 1 d . . .
O6 O 0.4313(4) 0.2743(2) 0.48302(14) 0.0456(10) Uani 1 1 d . . .
O7 O 0.9313(8) 0.0314(4) -0.01906(18) 0.058(4) Uani 1 1 d . . .
O8 O 1.0000 0.0000 -0.4108(2) 0.062(2) Uani 1 2 d S . .
O9 O 0.4881(5) 0.1138(2) 0.0415(2) 0.0656(15) Uani 1 1 d D . .
H9A H 0.496(8) 0.084(3) 0.062(3) 0.098 Uiso 1 1 d D . .
H9B H 0.428(6) 0.112(4) 0.023(3) 0.098 Uiso 1 1 d D . .
O10 O 0.7449(4) 0.2599(2) 0.06104(19) 0.0547(12) Uani 1 1 d D . .
H10B H 0.743(6) 0.289(2) 0.039(2) 0.082 Uiso 1 1 d D . .
H10C H 0.812(2) 0.242(2) 0.060(3) 0.082 Uiso 1 1 d D . .
O11 O 0.7417(6) -0.0093(3) 0.0488(3) 0.0812(16) Uani 1 1 d D . .
H11B H 0.775(6) -0.029(5) 0.026(3) 0.122 Uiso 1 1 d D . .
H11C H 0.6673(19) -0.009(5) 0.048(2) 0.122 Uiso 1 1 d D . .
O12 O 1.0110(5) 0.1364(2) 0.0483(3) 0.0668(14) Uani 1 1 d D . .
H12A H 1.001(8) 0.163(4) 0.073(3) 0.100 Uiso 1 1 d D . .
H12B H 1.084(3) 0.139(4) 0.041(4) 0.100 Uiso 1 1 d D . .
O13 O 0.3287(8) 0.0887(3) -0.0342(3) 0.107(3) Uani 1 1 d D . .
H13C H 0.345(12) 0.077(5) -0.0657(18) 0.161 Uiso 1 1 d D . .
H13B H 0.307(11) 0.1268(18) -0.039(4) 0.161 Uiso 1 1 d D . .
N1 N 0.7532(5) 0.1234(2) -0.03666(19) 0.0384(13) Uani 1 1 d . . .
N2 N 0.4624(4) 0.2459(2) 0.13832(16) 0.0367(11) Uani 1 1 d . . .
N3 N 1.0000 0.0000 -0.3605(2) 0.0475(19) Uani 1 2 d S . .
N4 N 1.0000 0.0000 0.0951(3) 0.056(2) Uani 1 2 d SD . .
N5 N 1.0664(11) 0.0336(6) 0.1266(4) 0.067(4) Uani 0.50 1 d PD . .
N6 N 1.1245(11) 0.0672(6) 0.1569(4) 0.072(6) Uani 0.50 1 d PD . .
N7 N 0.3414(8) 0.0930(4) -0.2329(4) 0.0501(18) Uiso 0.78(2) 1 d PD A 1
N8 N 0.3628(15) 0.0823(8) -0.1859(5) 0.110(4) Uiso 0.78(2) 1 d PD A 1
N9 N 0.3881(9) 0.0703(5) -0.1386(3) 0.059(2) Uiso 0.78(2) 1 d PD A 1
N7' N 0.364(3) 0.0805(14) -0.2162(13) 0.0501(18) Uiso 0.22(2) 1 d PD A 2
N9' N 0.418(3) 0.0563(18) -0.1307(11) 0.059(2) Uiso 0.22(2) 1 d PD A 2
N8' N 0.384(5) 0.065(3) -0.1720(14) 0.110(4) Uiso 0.22(2) 1 d PD A 2

loop_
_atom_site_aniso_label
_atom_site_aniso_U_11
_atom_site_aniso_U_22
_atom_site_aniso_U_33
_atom_site_aniso_U_23
_atom_site_aniso_U_13
_atom_site_aniso_U_12
Mn1 0.0415(4) 0.0478(4) 0.0169(3) 0.0015(4) -0.0016(4) 0.0051(3)
Mn2 0.0516(5) 0.0507(4) 0.0191(4) -0.0013(4) 0.0039(4) 0.0141(4)
C1 0.086(5) 0.058(4) 0.028(3) 0.005(3) 0.009(3) -0.009(4)
C2 0.076(5) 0.056(4) 0.021(3) -0.002(2) -0.001(3) -0.016(3)
C3 0.048(4) 0.044(3) 0.017(3) 0.000(2) 0.003(2) 0.006(3)
C4 0.052(4) 0.079(5) 0.023(3) -0.001(3) -0.001(3) -0.010(3)
C5 0.055(4) 0.077(4) 0.021(3) -0.009(3) -0.003(3) -0.001(3)
C6 0.040(3) 0.040(3) 0.019(2) -0.004(2) -0.0018(19) -0.001(3)
C7 0.052(4) 0.062(4) 0.024(3) 0.002(3) 0.005(3) -0.023(3)
C8 0.050(4) 0.068(4) 0.023(3) -0.003(3) -0.005(2) -0.023(3)
C9 0.040(3) 0.046(3) 0.020(3) 0.000(2) -0.001(2) -0.003(2)
C10 0.061(4) 0.075(4) 0.023(3) 0.004(3) -0.001(3) -0.023(4)
C11 0.058(4) 0.077(4) 0.022(3) -0.004(3) -0.003(3) -0.026(3)
C12 0.040(4) 0.045(3) 0.023(3) -0.008(2) 0.001(2) 0.000(3)
C13 0.046(4) 0.051(3) 0.037(3) -0.008(3) -0.008(3) -0.001(3)
C14 0.046(4) 0.048(3) 0.027(3) -0.001(2) -0.001(2) -0.008(3)
C15 0.040(3) 0.037(3) 0.021(2) 0.000(2) 0.000(2) 0.003(2)
C16 0.066(5) 0.062(4) 0.029(3) -0.004(3) 0.002(3) -0.015(3)
C17 0.050(4) 0.050(3) 0.033(3) 0.001(3) 0.001(3) -0.010(3)
C18 0.035(3) 0.038(3) 0.024(2) -0.002(2) 0.001(2) 0.003(2)
C19 0.060(4) 0.057(4) 0.022(3) -0.004(2) 0.002(3) -0.016(3)
C20 0.058(4) 0.063(4) 0.030(3) -0.004(3) 0.009(3) -0.020(3)
C21 0.041(3) 0.043(3) 0.026(3) -0.003(2) 0.009(2) 0.002(2)
C22 0.047(4) 0.040(3) 0.030(3) -0.012(2) -0.001(2) -0.005(3)
C23 0.045(3) 0.040(3) 0.032(3) -0.002(2) 0.003(2) -0.004(2)
C24 0.053(4) 0.044(3) 0.022(3) 0.000(2) 0.006(2) 0.007(3)
C25 0.048(5) 0.054(5) 0.023(4) 0.000 0.000 0.015(4)
C26 0.039(4) 0.041(4) 0.015(3) 0.000 0.000 0.011(3)
C27 0.073(7) 0.084(9) 0.025(3) 0.000(4) 0.013(4) -0.035(7)
C28 0.072(5) 0.119(7) 0.032(4) 0.002(4) -0.003(3) -0.051(5)
C29 0.049(5) 0.026(4) 0.021(4) 0.000 0.000 -0.003(3)
C30 0.041(4) 0.037(4) 0.018(3) 0.000 0.000 0.000(3)
C31 0.047(4) 0.054(3) 0.029(3) 0.002(3) 0.000(3) -0.009(3)
C32 0.069(5) 0.054(4) 0.028(3) -0.001(3) -0.012(3) -0.011(3)
O1 0.056(3) 0.064(3) 0.028(2) 0.0058(16) -0.0016(19) 0.023(2)
O2 0.076(4) 0.120(4) 0.018(2) -0.005(2) 0.005(2) -0.041(3)
O3 0.070(3) 0.090(3) 0.021(2) 0.009(2) 0.000(2) -0.025(3)
O4 0.046(2) 0.053(2) 0.0214(18) -0.0013(16) 0.0002(16) 0.0073(19)
O5 0.093(4) 0.073(3) 0.029(2) -0.001(2) 0.005(2) -0.028(3)
O6 0.052(3) 0.063(3) 0.0225(18) -0.0035(18) 0.0038(17) 0.000(2)
O7 0.078(7) 0.079(7) 0.019(2) 0.003(3) 0.007(3) 0.023(6)
O8 0.113(6) 0.056(4) 0.018(3) 0.000 0.000 -0.002(4)
O9 0.074(4) 0.060(3) 0.063(4) 0.011(3) -0.024(3) -0.016(3)
O10 0.047(3) 0.069(3) 0.048(3) 0.001(2) -0.011(2) -0.001(2)
O11 0.085(4) 0.074(3) 0.085(5) -0.002(4) -0.003(5) -0.019(3)
O12 0.070(3) 0.062(3) 0.068(4) -0.005(3) 0.024(3) -0.006(2)
O13 0.129(7) 0.086(5) 0.106(6) 0.014(4) -0.041(5) -0.016(5)
N1 0.050(4) 0.050(3) 0.016(2) -0.0028(18) -0.005(2) 0.013(3)
N2 0.042(3) 0.045(3) 0.023(2) 0.0026(18) 0.001(2) 0.006(2)
N3 0.082(6) 0.044(4) 0.016(3) 0.000 0.000 -0.002(4)
N4 0.070(6) 0.077(5) 0.021(4) 0.000 0.000 0.027(4)
N5 0.086(10) 0.087(9) 0.029(6) 0.003(6) -0.002(6) 0.043(8)
N6 0.092(13) 0.094(12) 0.029(6) -0.011(6) -0.012(6) 0.082(11)

loop_
_atom_type_symbol
_atom_type_description
_atom_type_scat_dispersion_real
_atom_type_scat_dispersion_imag
_atom_type_scat_source
C C 0.0033 0.0016 'International Tables Vol C Tables 4.2.6.8 and 6.1.1.4'
H H 0.0000 0.0000 'International Tables Vol C Tables 4.2.6.8 and 6.1.1.4'
N N 0.0061 0.0033 'International Tables Vol C Tables 4.2.6.8 and 6.1.1.4'
O O 0.0106 0.0060 'International Tables Vol C Tables 4.2.6.8 and 6.1.1.4'
Mn Mn 0.3368 0.7283 'International Tables Vol C Tables 4.2.6.8 and 6.1.1.4'

loop_
_geom_angle_atom_site_label_1
_geom_angle_atom_site_label_2
_geom_angle_atom_site_label_3
_geom_angle
_geom_angle_site_symmetry_1
_geom_angle_site_symmetry_3
O3 Mn1 O6 176.5(2) 8_645 6_654
O3 Mn1 O9 89.7(2) 8_645 .
O6 Mn1 O9 89.34(19) 6_654 .
O3 Mn1 O10 93.7(2) 8_645 .
O6 Mn1 O10 87.18(17) 6_654 .
O9 Mn1 O10 176.2(2) . .
O3 Mn1 O1 91.90(18) 8_645 .
O6 Mn1 O1 91.50(17) 6_654 .
O9 Mn1 O1 91.7(2) . .
O10 Mn1 O1 89.90(19) . .
O3 Mn1 O4 90.18(17) 8_645 .
O6 Mn1 O4 86.42(15) 6_654 .
O9 Mn1 O4 88.6(2) . .
O10 Mn1 O4 89.60(18) . .
O1 Mn1 O4 177.89(17) . .
O2 Mn2 O7 176.7(3) 8_645 .
O2 Mn2 O12 88.5(3) 8_645 .
O7 Mn2 O12 89.9(3) . .
O2 Mn2 O11 94.6(3) 8_645 .
O7 Mn2 O11 86.8(4) . .
O12 Mn2 O11 174.9(3) . .
O2 Mn2 O1 87.94(18) 8_645 .
O7 Mn2 O1 89.2(2) . .
O12 Mn2 O1 89.2(2) . .
O11 Mn2 O1 86.7(2) . .
O2 Mn2 N4 87.4(2) 8_645 .
O7 Mn2 N4 95.5(2) . .
O12 Mn2 N4 91.93(18) . .
O11 Mn2 N4 92.35(19) . .
O1 Mn2 N4 175.2(2) . .
N1 C1 C2 121.0(7) . .
N1 C1 H1A 119.5 . .
C2 C1 H1A 119.5 . .
C1 C2 C3 120.1(6) . .
C1 C2 H2A 120.0 . .
C3 C2 H2A 120.0 . .
C4 C3 C2 116.0(5) . .
C4 C3 C6 122.0(5) . .
C2 C3 C6 121.9(5) . .
C3 C4 C5 122.1(7) . .
C3 C4 H4A 119.0 . .
C5 C4 H4A 119.0 . .
N1 C5 C4 120.0(6) . .
N1 C5 H5A 120.0 . .
C4 C5 H5A 120.0 . .
C11 C6 C7 117.2(6) . .
C11 C6 C3 120.5(6) . .
C7 C6 C3 122.2(6) . .
C8 C7 C6 121.1(6) . .
C8 C7 H7A 119.4 . .
C6 C7 H7A 119.4 . .
C7 C8 C9 121.1(6) . .
C7 C8 H8A 119.4 . .
C9 C8 H8A 119.4 . .
C10 C9 C8 117.4(5) . .
C10 C9 C12 119.7(5) . .
C8 C9 C12 122.9(5) . .
C9 C10 C11 121.4(6) . .
C9 C10 H10A 119.3 . .
C11 C10 H10A 119.3 . .
C6 C11 C10 121.6(6) . .
C6 C11 H11A 119.2 . .
C10 C11 H11A 119.2 . .
O2 C12 O3 125.1(6) . .
O2 C12 C9 116.9(6) . .
O3 C12 C9 118.0(6) . .
N2 C13 C14 120.2(6) . .
N2 C13 H13A 119.9 . .
C14 C13 H13A 119.9 . .
C13 C14 C15 121.5(6) . .
C13 C14 H14A 119.2 . .
C15 C14 H14A 119.2 . .
C14 C15 C16 115.5(5) . .
C14 C15 C18 122.4(5) . .
C16 C15 C18 122.1(5) . .
C17 C16 C15 121.4(6) . .
C17 C16 H16A 119.3 . .
C15 C16 H16A 119.3 . .
N2 C17 C16 121.4(6) . .
N2 C17 H17A 119.3 . .
C16 C17 H17A 119.3 . .
C19 C18 C23 118.5(5) . .
C19 C18 C15 120.3(5) . .
C23 C18 C15 121.1(5) . .
C20 C19 C18 119.7(6) . .
C20 C19 H19A 120.2 . .
C18 C19 H19A 120.2 . .
C19 C20 C21 122.4(6) . .
C19 C20 H20A 118.8 . .
C21 C20 H20A 118.8 . .
C20 C21 C22 117.5(5) . .
C20 C21 C24 121.3(5) . .
C22 C21 C24 121.2(5) . .
C23 C22 C21 121.7(5) . .
C23 C22 H22A 119.2 . .
C21 C22 H22A 119.2 . .
C22 C23 C18 120.2(5) . .
C22 C23 H23A 119.9 . .
C18 C23 H23A 119.9 . .
O5 C24 O6 124.3(5) . .
O5 C24 C21 118.4(5) . .
O6 C24 C21 117.3(5) . .
O7 C25 O7 124.1(9) 2_755 .
O7 C25 C26 118.0(4) 2_755 .
O7 C25 C26 118.0(4) . .
C27 C26 C27 117.2(8) . 2_755
C27 C26 C25 121.4(4) . .
C27 C26 C25 121.4(4) 2_755 .
C26 C27 C28 120.8(7) . .
C26 C27 H27A 119.6 . .
C28 C27 H27A 119.6 . .
C29 C28 C27 121.9(7) . .
C29 C28 H28A 119.0 . .
C27 C28 H28A 119.0 . .
C28 C29 C28 116.9(7) 2_755 .
C28 C29 C30 121.5(4) 2_755 .
C28 C29 C30 121.5(4) . .
C31 C30 C31 117.1(7) . 2_755
C31 C30 C29 121.4(3) . .
C31 C30 C29 121.4(3) 2_755 .
C32 C31 C30 121.5(6) . .
C32 C31 H31A 119.3 . .
C30 C31 H31A 119.3 . .
N3 C32 C31 119.8(6) . .
N3 C32 H32A 120.1 . .
C31 C32 H32A 120.1 . .
N1 O1 Mn1 118.8(3) . .
N1 O1 Mn2 114.0(3) . .
Mn1 O1 Mn2 126.8(2) . .
C12 O2 Mn2 142.9(5) . 8_644
C12 O3 Mn1 137.2(5) . 8_644
N2 O4 Mn1 121.5(3) . .
C24 O6 Mn1 130.8(4) . 6_655
C25 O7 Mn2 143.0(5) . .
Mn1 O9 H9A 111(6) . .
Mn1 O9 H9B 132(6) . .
H9A O9 H9B 116(5) . .
Mn1 O10 H10B 117(4) . .
Mn1 O10 H10C 105(3) . .
H10B O10 H10C 110(5) . .
Mn2 O11 H11B 93(7) . .
Mn2 O11 H11C 135(8) . .
H11B O11 H11C 117(6) . .
Mn2 O12 H12A 110(6) . .
Mn2 O12 H12B 136(6) . .
H12A O12 H12B 105(5) . .
H13C O13 H13B 102(5) . .
C5 N1 C1 120.9(6) . .
C5 N1 O1 119.4(5) . .
C1 N1 O1 119.8(5) . .
O4 N2 C17 121.0(5) . .
O4 N2 C13 119.1(5) . .
C17 N2 C13 119.9(5) . .
O8 N3 C32 119.9(3) . 2_755
O8 N3 C32 119.9(3) . .
C32 N3 C32 120.2(7) 2_755 .
N5 N4 N5 102.7(12) . 2_755
N5 N4 Mn2 110.3(5) . .
N5 N4 Mn2 107.0(5) 2_755 .
N5 N4 Mn2 107.0(5) . 2_755
N5 N4 Mn2 110.3(5) 2_755 2_755
Mn2 N4 Mn2 118.4(3) . 2_755
N6 N5 N4 176.9(12) . .
N7 N8 N9 177.8(16) . .
N9' N8' N7' 169(6) . .

loop_
_geom_bond_atom_site_label_1
_geom_bond_atom_site_label_2
_geom_bond_distance
_geom_bond_site_symmetry_2
Mn1 O3 2.088(4) 8_645
Mn1 O6 2.145(4) 6_654
Mn1 O9 2.148(5) .
Mn1 O10 2.204(5) .
Mn1 O1 2.223(4) .
Mn1 O4 2.292(4) .
Mn2 O2 2.094(5) 8_645
Mn2 O7 2.096(5) .
Mn2 O12 2.193(5) .
Mn2 O11 2.222(6) .
Mn2 O1 2.235(4) .
Mn2 N4 2.250(4) .
C1 N1 1.343(9) .
C1 C2 1.360(8) .
C1 H1A 0.9300 .
C2 C3 1.408(9) .
C2 H2A 0.9300 .
C3 C4 1.371(9) .
C3 C6 1.484(8) .
C4 C5 1.372(8) .
C4 H4A 0.9300 .
C5 N1 1.316(9) .
C5 H5A 0.9300 .
C6 C11 1.363(9) .
C6 C7 1.390(9) .
C7 C8 1.372(8) .
C7 H7A 0.9300 .
C8 C9 1.384(8) .
C8 H8A 0.9300 .
C9 C10 1.365(9) .
C9 C12 1.511(8) .
C10 C11 1.381(8) .
C10 H10A 0.9300 .
C11 H11A 0.9300 .
C12 O2 1.224(8) .
C12 O3 1.241(8) .
C13 N2 1.335(8) .
C13 C14 1.384(8) .
C13 H13A 0.9300 .
C14 C15 1.385(8) .
C14 H14A 0.9300 .
C15 C16 1.392(9) .
C15 C18 1.490(7) .
C16 C17 1.359(8) .
C16 H16A 0.9300 .
C17 N2 1.335(7) .
C17 H17A 0.9300 .
C18 C19 1.388(9) .
C18 C23 1.405(8) .
C19 C20 1.376(8) .
C19 H19A 0.9300 .
C20 C21 1.378(9) .
C20 H20A 0.9300 .
C21 C22 1.386(8) .
C21 C24 1.508(8) .
C22 C23 1.367(8) .
C22 H22A 0.9300 .
C23 H23A 0.9300 .
C24 O5 1.244(8) .
C24 O6 1.260(7) .
C25 O7 1.177(7) 2_755
C25 O7 1.177(7) .
C25 C26 1.499(10) .
C26 C27 1.365(9) .
C26 C27 1.365(9) 2_755
C27 C28 1.369(10) .
C27 H27A 0.9300 .
C28 C29 1.352(8) .
C28 H28A 0.9300 .
C29 C28 1.352(8) 2_755
C29 C30 1.503(9) .
C30 C31 1.386(7) .
C30 C31 1.386(7) 2_755
C31 C32 1.367(8) .
C31 H31A 0.9300 .
C32 N3 1.367(8) .
C32 H32A 0.9300 .
O1 N1 1.382(7) .
O2 Mn2 2.094(5) 8_644
O3 Mn1 2.088(4) 8_644
O4 N2 1.331(5) .
O6 Mn1 2.145(4) 6_655
O8 N3 1.344(8) .
O9 H9A 0.84(2) .
O9 H9B 0.86(2) .
O10 H10B 0.85(2) .
O10 H10C 0.86(2) .
O11 H11B 0.83(2) .
O11 H11C 0.86(2) .
O12 H12A 0.87(2) .
O12 H12B 0.87(2) .
O13 H13C 0.898(19) .
O13 H13B 0.87(2) .
N3 C32 1.367(8) 2_755
N4 N5 1.348(12) .
N4 N5 1.348(12) 2_755
N4 Mn2 2.250(4) 2_755
N5 N6 1.276(14) .
N7 N8 1.299(12) .
N8 N9 1.321(13) .
N7' N8' 1.247(17) .
N9' N8' 1.184(17) .

loop_
_geom_hbond_atom_site_label_D
_geom_hbond_atom_site_label_H
_geom_hbond_atom_site_label_A
_geom_hbond_distance_DH
_geom_hbond_distance_HA
_geom_hbond_distance_DA
_geom_hbond_angle_DHA
_geom_hbond_site_symmetry_A
O9 H9A O8 0.84(2) 1.96(4) 2.766(6) 161(8) 7_445
O9 H9B O13 0.86(2) 1.97(5) 2.782(9) 158(11) .
O10 H10B O5 0.85(2) 1.94(4) 2.672(7) 143(6) 6_654
O10 H10C O4 0.86(2) 2.08(4) 2.795(7) 139(6) 3
O11 H11B O13 0.83(2) 2.38(8) 2.913(10) 123(7) 2_655
O11 H11C O8 0.86(2) 2.22(2) 2.990(7) 149(5) 7_445
O12 H12A O4 0.87(2) 2.05(7) 2.796(7) 144(10) 3
O12 H12B O5 0.87(2) 2.29(9) 2.924(8) 129(9) 8_644
O13 H13B O5 0.87(2) 2.07(9) 2.808(11) 143(13) 8_544
O13 H13C N9 0.898(19) 2.01(3) 2.896(12) 167(10) .
O13 H13C N9' 0.898(19) 1.98(4) 2.86(3) 166(13) .
